data_7006264
loop_
_publ_author_name
'Vuzman, Dana'
'Poverenov, Elena'
'Diskin-Posner, Yael'
'Leitus, Gregory'
'Shimon, Linda J. W.'
'Milstein, David'

_publ_section_title
;
 Reactivity and stability of platinum(II) formyl complexes based on
 PCP-type ligands. The significance of sterics.
;
_journal_issue 48
_journal_name_full 'Dalton transactions (Cambridge, England : 2003)'
_journal_page_first 5692
_journal_page_last 5700
_journal_paper_doi 10.1039/b711444c
_journal_year 2007
_chemical_formula_sum 'C31 H55 F3 O5 P2 Pt S'
_chemical_formula_weight 853.84
_chemical_name_systematic
;
?
;
_space_group_IT_number 13
_symmetry_cell_setting monoclinic
_symmetry_space_group_name_Hall '-P 2yc'
_symmetry_space_group_name_H-M 'P 1 2/c 1'
_atom_sites_solution_hydrogens geom
_atom_sites_solution_primary direct
_atom_sites_solution_secondary difmap
_audit_creation_method SHELXL-97
_cell_angle_alpha 90.00
_cell_angle_beta 97.4580(8)
_cell_angle_gamma 90.00
_cell_formula_units_Z 4
_cell_length_a 15.8240(2)
_cell_length_b 11.37500(10)
_cell_length_c 20.0930(2)
_cell_measurement_reflns_used 8383
_cell_measurement_temperature 120(2)
_cell_measurement_theta_max 27.48
_cell_measurement_theta_min 2.55
_cell_volume 3586.10(7)
_computing_cell_refinement HKL
_computing_data_collection 'Collect package Bruker - Nonius'
_computing_data_reduction HKL
_computing_structure_refinement 'SHELXL-97 (Sheldrick, 1997)'
_computing_structure_solution 'SHELXS-97 (Sheldrick, 1990)'
_diffrn_ambient_temperature 120(2)
_diffrn_measured_fraction_theta_full 0.997
_diffrn_measured_fraction_theta_max 0.997
_diffrn_measurement_device_type 'Nonius Kappa CCD'
_diffrn_measurement_method 'Phi and Omega scan'
_diffrn_radiation_monochromator graphite
_diffrn_radiation_source 'fine-focus sealed tube'
_diffrn_radiation_type MoK\a
_diffrn_radiation_wavelength 0.71073
_diffrn_reflns_av_R_equivalents 0.0000
_diffrn_reflns_av_sigmaI/netI 0.0419
_diffrn_reflns_limit_h_max 20
_diffrn_reflns_limit_h_min -20
_diffrn_reflns_limit_k_max 14
_diffrn_reflns_limit_k_min 0
_diffrn_reflns_limit_l_max 26
_diffrn_reflns_limit_l_min 0
_diffrn_reflns_number 8214
_diffrn_reflns_theta_full 27.48
_diffrn_reflns_theta_max 27.48
_diffrn_reflns_theta_min 2.72
_exptl_absorpt_coefficient_mu 4.111
_exptl_absorpt_correction_T_max 0.6839
_exptl_absorpt_correction_T_min 0.5249
_exptl_absorpt_correction_type empirical
_exptl_crystal_colour Colorless
_exptl_crystal_density_diffrn 1.581
_exptl_crystal_density_method 'not measured'
_exptl_crystal_description Prism
_exptl_crystal_F_000 1728
_exptl_crystal_size_max 0.18
_exptl_crystal_size_mid 0.10
_exptl_crystal_size_min 0.10
_refine_diff_density_max 1.956
_refine_diff_density_min -0.935
_refine_diff_density_rms 0.114
_refine_ls_extinction_method none
_refine_ls_goodness_of_fit_ref 1.036
_refine_ls_hydrogen_treatment constr
_refine_ls_matrix_type full
_refine_ls_number_parameters 389
_refine_ls_number_reflns 8214
_refine_ls_number_restraints 0
_refine_ls_restrained_S_all 1.036
_refine_ls_R_factor_all 0.0388
_refine_ls_R_factor_gt 0.0271
_refine_ls_shift/su_max 0.001
_refine_ls_shift/su_mean 0.000
_refine_ls_structure_factor_coef Fsqd
_refine_ls_weighting_details 'calc w=1/[\s^2^(Fo^2^)+(0.0354P)^2^+0.6481P] where P=(Fo^2^+2Fc^2^)/3'
_refine_ls_weighting_scheme calc
_refine_ls_wR_factor_gt 0.0641
_refine_ls_wR_factor_ref 0.0678
_reflns_number_gt 6720
_reflns_number_total 8214
_reflns_threshold_expression >2sigma(I)
_cod_data_source_file b711444c.txt
_cod_data_source_block m745a
_cod_depositor_comments
;
The following automatic conversions were performed:
'_symmetry_cell_setting' value 'Monoclinic' changed to 'monoclinic'
according to '/home/saulius/struct/CIF-dictionaries/cif_core.dic'
dictionary named 'cif_core.dic' version 2.4.1 from 2010-06-29.

Automatic conversion script
Id: cif_fix_enum 1527 2010-12-29 10:47:43Z saulius 
;
_cod_original_sg_symbol_H-M P2/c
_cod_database_code 7006264

loop_
_symmetry_equiv_pos_as_xyz
'x, y, z'
'-x, y, -z+1/2'
'-x, -y, -z'
'x, -y, z-1/2'

loop_
_atom_site_label
_atom_site_type_symbol
_atom_site_fract_x
_atom_site_fract_y
_atom_site_fract_z
_atom_site_U_iso_or_equiv
_atom_site_adp_type
_atom_site_occupancy
_atom_site_symmetry_multiplicity
_atom_site_calc_flag
_atom_site_refinement_flags
_atom_site_disorder_assembly
_atom_site_disorder_group
Pt1 Pt 0.747272(7) 0.207885(9) 0.236068(5) 0.01476(5) Uani 1 1 d . . .
P2 P 0.76993(5) 0.32827(7) 0.32881(4) 0.01521(16) Uani 1 1 d . . .
P3 P 0.74643(5) 0.12923(7) 0.13048(4) 0.01492(16) Uani 1 1 d . . .
C4 C 0.8143(2) 0.2297(3) 0.09024(15) 0.0184(7) Uani 1 1 d . . .
H4A H 0.8729 0.1977 0.0936 0.022 Uiso 1 1 calc R . .
H4B H 0.7921 0.2383 0.0421 0.022 Uiso 1 1 calc R . .
C5 C 0.81565(19) 0.3482(3) 0.12457(15) 0.0175(6) Uani 1 1 d . . .
C6 C 0.84338(19) 0.4480(3) 0.09334(15) 0.0206(7) Uani 1 1 d . . .
H6 H 0.8567 0.4431 0.0487 0.025 Uiso 1 1 calc R . .
C7 C 0.8516(2) 0.5539(3) 0.12717(16) 0.0239(7) Uani 1 1 d . . .
H7 H 0.8716 0.6212 0.1060 0.029 Uiso 1 1 calc R . .
C8 C 0.8305(2) 0.5623(3) 0.19221(15) 0.0206(7) Uani 1 1 d . . .
H8 H 0.8366 0.6350 0.2155 0.025 Uiso 1 1 calc R . .
C9 C 0.80058(19) 0.4638(3) 0.22288(14) 0.0179(6) Uani 1 1 d . . .
C10 C 0.7741(2) 0.4756(2) 0.29249(14) 0.0175(6) Uani 1 1 d . . .
H10A H 0.7174 0.5135 0.2897 0.021 Uiso 1 1 calc R . .
H10B H 0.8157 0.5249 0.3211 0.021 Uiso 1 1 calc R . .
C11 C 0.79246(18) 0.3548(2) 0.19009(14) 0.0147(6) Uani 1 1 d . . .
C12 C 0.7995(2) -0.0179(3) 0.12869(15) 0.0208(7) Uani 1 1 d . . .
C13 C 0.8337(2) -0.0411(3) 0.06167(16) 0.0251(7) Uani 1 1 d . . .
H13A H 0.8724 0.0226 0.0527 0.038 Uiso 1 1 calc R . .
H13B H 0.7859 -0.0447 0.0254 0.038 Uiso 1 1 calc R . .
H13C H 0.8646 -0.1160 0.0642 0.038 Uiso 1 1 calc R . .
C14 C 0.8758(2) -0.0149(3) 0.18489(16) 0.0269(8) Uani 1 1 d . . .
H14A H 0.8552 -0.0003 0.2281 0.040 Uiso 1 1 calc R . .
H14B H 0.9151 0.0479 0.1757 0.040 Uiso 1 1 calc R . .
H14C H 0.9056 -0.0906 0.1866 0.040 Uiso 1 1 calc R . .
C15 C 0.7389(2) -0.1168(3) 0.14355(17) 0.0260(7) Uani 1 1 d . . .
H15A H 0.7177 -0.1012 0.1864 0.039 Uiso 1 1 calc R . .
H15B H 0.7694 -0.1919 0.1461 0.039 Uiso 1 1 calc R . .
H15C H 0.6907 -0.1203 0.1076 0.039 Uiso 1 1 calc R . .
C16 C 0.63828(19) 0.1354(3) 0.07923(15) 0.0184(6) Uani 1 1 d . . .
C17 C 0.5718(2) 0.0836(3) 0.12009(16) 0.0243(7) Uani 1 1 d . . .
H17A H 0.5839 0.0000 0.1286 0.036 Uiso 1 1 calc R . .
H17B H 0.5148 0.0922 0.0949 0.036 Uiso 1 1 calc R . .
H17C H 0.5742 0.1253 0.1629 0.036 Uiso 1 1 calc R . .
C18 C 0.6342(2) 0.0716(3) 0.01174(15) 0.0239(7) Uani 1 1 d . . .
H18A H 0.6475 -0.0118 0.0195 0.036 Uiso 1 1 calc R . .
H18B H 0.6758 0.1065 -0.0146 0.036 Uiso 1 1 calc R . .
H18C H 0.5768 0.0794 -0.0129 0.036 Uiso 1 1 calc R . .
C19 C 0.6177(2) 0.2667(3) 0.06688(17) 0.0251(7) Uani 1 1 d . . .
H19A H 0.6598 0.3016 0.0410 0.038 Uiso 1 1 calc R . .
H19B H 0.6195 0.3074 0.1100 0.038 Uiso 1 1 calc R . .
H19C H 0.5606 0.2746 0.0417 0.038 Uiso 1 1 calc R . .
C20 C 0.8777(2) 0.3020(3) 0.37708(16) 0.0199(7) Uani 1 1 d . . .
C21 C 0.8888(2) 0.1715(3) 0.39393(17) 0.0270(8) Uani 1 1 d . . .
H21A H 0.8785 0.1251 0.3526 0.041 Uiso 1 1 calc R . .
H21B H 0.8481 0.1484 0.4243 0.041 Uiso 1 1 calc R . .
H21C H 0.9470 0.1573 0.4157 0.041 Uiso 1 1 calc R . .
C22 C 0.9439(2) 0.3363(3) 0.33083(17) 0.0257(7) Uani 1 1 d . . .
H22A H 0.9345 0.2895 0.2896 0.039 Uiso 1 1 calc R . .
H22B H 1.0013 0.3212 0.3538 0.039 Uiso 1 1 calc R . .
H22C H 0.9380 0.4200 0.3196 0.039 Uiso 1 1 calc R . .
C23 C 0.8937(2) 0.3766(3) 0.44094(16) 0.0296(8) Uani 1 1 d . . .
H23A H 0.8522 0.3558 0.4711 0.044 Uiso 1 1 calc R . .
H23B H 0.8878 0.4601 0.4291 0.044 Uiso 1 1 calc R . .
H23C H 0.9515 0.3617 0.4634 0.044 Uiso 1 1 calc R . .
C24 C 0.6812(2) 0.3351(3) 0.38226(16) 0.0213(7) Uani 1 1 d . . .
C25 C 0.6814(2) 0.4486(3) 0.42424(17) 0.0287(8) Uani 1 1 d . . .
H25A H 0.6797 0.5171 0.3945 0.043 Uiso 1 1 calc R . .
H25B H 0.7333 0.4515 0.4567 0.043 Uiso 1 1 calc R . .
H25C H 0.6313 0.4495 0.4483 0.043 Uiso 1 1 calc R . .
C26 C 0.5982(2) 0.3315(3) 0.33319(17) 0.0258(7) Uani 1 1 d . . .
H26A H 0.5959 0.3998 0.3033 0.039 Uiso 1 1 calc R . .
H26B H 0.5493 0.3332 0.3585 0.039 Uiso 1 1 calc R . .
H26C H 0.5965 0.2592 0.3065 0.039 Uiso 1 1 calc R . .
C27 C 0.6834(2) 0.2281(3) 0.42914(17) 0.0252(7) Uani 1 1 d . . .
H27A H 0.7360 0.2298 0.4609 0.038 Uiso 1 1 calc R . .
H27B H 0.6818 0.1557 0.4025 0.038 Uiso 1 1 calc R . .
H27C H 0.6341 0.2304 0.4539 0.038 Uiso 1 1 calc R . .
C28 C 0.7045(2) 0.0663(3) 0.27887(14) 0.0194(7) Uani 1 1 d . . .
H28 H 0.7418 -0.0011 0.2986 0.024(9) Uiso 1 1 d R . .
O29 O 0.62664(14) 0.0427(2) 0.28219(11) 0.0254(5) Uani 1 1 d . . .
C30 C 0.6019(2) -0.0668(3) 0.31322(17) 0.0293(8) Uani 1 1 d . . .
H30A H 0.5397 -0.0699 0.3110 0.044 Uiso 1 1 calc R . .
H30B H 0.6278 -0.0694 0.3602 0.044 Uiso 1 1 calc R . .
H30C H 0.6217 -0.1342 0.2891 0.044 Uiso 1 1 calc R . .
C31 C 0.0766(3) 0.7946(4) 0.1090(3) 0.0522(12) Uani 1 1 d . . .
F32 F 0.05089(18) 0.8844(3) 0.14299(18) 0.0868(10) Uani 1 1 d . . .
F33 F 0.0429(2) 0.8070(3) 0.04496(19) 0.0915(12) Uani 1 1 d . . .
F34 F 0.0457(2) 0.6958(3) 0.1315(2) 0.1055(15) Uani 1 1 d . . .
S35 S 0.19106(6) 0.78869(7) 0.11681(4) 0.02501(18) Uani 1 1 d . . .
O36 O 0.21254(16) 0.9005(2) 0.09019(13) 0.0376(6) Uani 1 1 d . . .
O37 O 0.21667(18) 0.7747(2) 0.18792(13) 0.0371(7) Uani 1 1 d . . .
O38 O 0.2078(3) 0.6894(3) 0.07687(15) 0.0618(10) Uani 1 1 d . . .
O39 O 0.55205(19) -0.2440(3) 0.17197(14) 0.0413(7) Uani 1 1 d . . .
C40 C 0.6007(2) -0.3356(3) 0.2068(2) 0.0363(9) Uani 1 1 d . . .
H40A H 0.5827 -0.3480 0.2516 0.044 Uiso 1 1 calc R . .
H40B H 0.6621 -0.3156 0.2126 0.044 Uiso 1 1 calc R . .
C41 C 0.5849(3) -0.4424(4) 0.1654(2) 0.0490(11) Uani 1 1 d . . .
H41A H 0.5336 -0.4846 0.1760 0.059 Uiso 1 1 calc R . .
H41B H 0.6344 -0.4963 0.1719 0.059 Uiso 1 1 calc R . .
C42 C 0.5716(3) -0.3942(4) 0.0948(2) 0.0556(12) Uani 1 1 d . . .
H42A H 0.5374 -0.4485 0.0636 0.067 Uiso 1 1 calc R . .
H42B H 0.6265 -0.3779 0.0780 0.067 Uiso 1 1 calc R . .
C43 C 0.5236(4) -0.2825(4) 0.1049(2) 0.0540(14) Uani 1 1 d . . .
H43A H 0.5360 -0.2221 0.0721 0.065 Uiso 1 1 calc R . .
H43B H 0.4615 -0.2975 0.0991 0.065 Uiso 1 1 calc R . .

loop_
_atom_site_aniso_label
_atom_site_aniso_U_11
_atom_site_aniso_U_22
_atom_site_aniso_U_33
_atom_site_aniso_U_23
_atom_site_aniso_U_13
_atom_site_aniso_U_12
Pt1 0.01613(7) 0.01515(7) 0.01313(7) 0.00045(4) 0.00236(5) -0.00064(4)
P2 0.0178(4) 0.0158(4) 0.0122(3) 0.0013(3) 0.0026(3) -0.0005(3)
P3 0.0149(4) 0.0162(4) 0.0138(3) -0.0017(3) 0.0024(3) 0.0008(3)
C4 0.0166(16) 0.0239(17) 0.0151(15) -0.0027(12) 0.0034(12) -0.0020(13)
C5 0.0133(15) 0.0189(16) 0.0197(15) 0.0000(12) -0.0002(12) -0.0005(12)
C6 0.0175(16) 0.0266(17) 0.0184(15) 0.0062(13) 0.0049(12) 0.0007(13)
C7 0.0270(18) 0.0226(17) 0.0228(16) 0.0076(13) 0.0053(14) -0.0036(14)
C8 0.0236(16) 0.0163(15) 0.0214(16) 0.0022(12) 0.0012(13) -0.0024(13)
C9 0.0172(15) 0.0213(16) 0.0148(14) 0.0005(12) 0.0006(12) 0.0017(12)
C10 0.0237(16) 0.0141(14) 0.0146(14) 0.0019(12) 0.0022(12) -0.0001(12)
C11 0.0113(14) 0.0175(15) 0.0158(14) 0.0029(12) 0.0043(11) 0.0004(11)
C12 0.0237(17) 0.0204(16) 0.0189(15) -0.0012(13) 0.0045(13) 0.0017(13)
C13 0.0282(18) 0.0239(17) 0.0239(17) -0.0046(14) 0.0064(14) 0.0055(14)
C14 0.0239(17) 0.0339(19) 0.0225(17) 0.0008(14) 0.0009(14) 0.0112(15)
C15 0.0331(19) 0.0173(16) 0.0291(18) -0.0011(14) 0.0094(15) 0.0023(14)
C16 0.0172(15) 0.0177(15) 0.0193(15) -0.0024(12) -0.0013(12) 0.0006(12)
C17 0.0184(16) 0.0276(17) 0.0267(17) -0.0034(14) 0.0018(13) -0.0020(13)
C18 0.0232(17) 0.0286(17) 0.0189(15) -0.0046(13) -0.0008(13) -0.0009(14)
C19 0.0245(18) 0.0233(17) 0.0260(18) 0.0003(14) -0.0029(14) 0.0049(14)
C20 0.0191(16) 0.0213(16) 0.0183(15) 0.0008(12) -0.0012(13) 0.0025(12)
C21 0.0261(18) 0.0262(17) 0.0267(17) 0.0036(15) -0.0042(15) 0.0052(15)
C22 0.0173(16) 0.0310(18) 0.0282(17) 0.0019(15) 0.0004(14) -0.0012(14)
C23 0.039(2) 0.0286(18) 0.0196(16) -0.0012(14) -0.0043(15) -0.0041(16)
C24 0.0278(18) 0.0167(15) 0.0212(16) 0.0001(13) 0.0100(13) 0.0001(13)
C25 0.037(2) 0.0224(17) 0.0291(18) -0.0044(14) 0.0148(15) -0.0019(15)
C26 0.0211(17) 0.0248(16) 0.0331(18) 0.0035(15) 0.0096(14) 0.0027(14)
C27 0.032(2) 0.0248(18) 0.0201(16) 0.0007(13) 0.0095(14) -0.0033(14)
C28 0.0258(17) 0.0180(15) 0.0144(14) -0.0056(12) 0.0027(13) -0.0026(13)
O29 0.0220(12) 0.0308(13) 0.0249(12) 0.0004(10) 0.0085(9) -0.0056(10)
C30 0.0306(19) 0.0264(18) 0.0326(19) 0.0006(15) 0.0105(15) -0.0050(15)
C31 0.035(2) 0.060(3) 0.061(3) -0.005(2) 0.001(2) -0.014(2)
F32 0.0404(16) 0.107(3) 0.120(3) -0.017(2) 0.0356(17) 0.0199(17)
F33 0.065(2) 0.106(3) 0.089(2) 0.002(2) -0.0451(19) -0.0027(18)
F34 0.071(2) 0.113(3) 0.130(3) 0.026(2) 0.004(2) -0.066(2)
S35 0.0301(5) 0.0256(4) 0.0201(4) 0.0034(3) 0.0061(3) 0.0067(3)
O36 0.0382(15) 0.0377(15) 0.0378(15) 0.0171(12) 0.0078(12) 0.0002(12)
O37 0.0457(17) 0.0422(16) 0.0218(13) 0.0112(11) -0.0019(12) -0.0070(12)
O38 0.112(3) 0.0422(17) 0.0336(16) 0.0002(13) 0.0175(18) 0.0386(18)
O39 0.0444(17) 0.0375(14) 0.0401(16) -0.0028(13) -0.0015(13) 0.0150(13)
C40 0.029(2) 0.034(2) 0.044(2) 0.0079(18) -0.0002(17) -0.0004(16)
C41 0.044(2) 0.043(2) 0.055(3) -0.007(2) -0.013(2) 0.006(2)
C42 0.082(4) 0.045(3) 0.042(2) -0.016(2) 0.016(2) 0.002(2)
C43 0.067(3) 0.042(3) 0.045(3) -0.0033(19) -0.024(2) 0.007(2)

loop_
_atom_type_symbol
_atom_type_description
_atom_type_scat_dispersion_real
_atom_type_scat_dispersion_imag
_atom_type_scat_source
C C 0.0033 0.0016 'International Tables Vol C Tables 4.2.6.8 and 6.1.1.4'
H H 0.0000 0.0000 'International Tables Vol C Tables 4.2.6.8 and 6.1.1.4'
O O 0.0106 0.0060 'International Tables Vol C Tables 4.2.6.8 and 6.1.1.4'
Pt Pt -1.7033 8.3905 'International Tables Vol C Tables 4.2.6.8 and 6.1.1.4'
P P 0.1023 0.0942 'International Tables Vol C Tables 4.2.6.8 and 6.1.1.4'
S S 0.1246 0.1234 'International Tables Vol C Tables 4.2.6.8 and 6.1.1.4'
F F 0.0171 0.0103 'International Tables Vol C Tables 4.2.6.8 and 6.1.1.4'

loop_
_geom_angle_atom_site_label_1
_geom_angle_atom_site_label_2
_geom_angle_atom_site_label_3
_geom_angle
_geom_angle_site_symmetry_1
_geom_angle_site_symmetry_3
_geom_angle_publ_flag
C28 Pt1 C11 179.19(12) . . ?
C28 Pt1 P3 97.03(8) . . ?
C11 Pt1 P3 82.19(8) . . ?
C28 Pt1 P2 99.08(8) . . ?
C11 Pt1 P2 81.68(8) . . ?
P3 Pt1 P2 163.54(3) . . ?
C10 P2 C20 105.94(14) . . ?
C10 P2 C24 104.97(14) . . ?
C20 P2 C24 114.14(15) . . ?
C10 P2 Pt1 103.37(10) . . ?
C20 P2 Pt1 111.09(10) . . ?
C24 P2 Pt1 115.98(10) . . ?
C4 P3 C12 105.00(14) . . ?
C4 P3 C16 106.25(14) . . ?
C12 P3 C16 113.65(14) . . ?
C4 P3 Pt1 103.38(10) . . ?
C12 P3 Pt1 114.56(10) . . ?
C16 P3 Pt1 112.72(10) . . ?
C5 C4 P3 109.2(2) . . ?
C5 C4 H4A 109.8 . . ?
P3 C4 H4A 109.8 . . ?
C5 C4 H4B 109.8 . . ?
P3 C4 H4B 109.8 . . ?
H4A C4 H4B 108.3 . . ?
C6 C5 C11 120.7(3) . . ?
C6 C5 C4 120.4(3) . . ?
C11 C5 C4 118.8(3) . . ?
C7 C6 C5 120.2(3) . . ?
C7 C6 H6 119.9 . . ?
C5 C6 H6 119.9 . . ?
C6 C7 C8 120.2(3) . . ?
C6 C7 H7 119.9 . . ?
C8 C7 H7 119.9 . . ?
C9 C8 C7 119.8(3) . . ?
C9 C8 H8 120.1 . . ?
C7 C8 H8 120.1 . . ?
C8 C9 C11 121.3(3) . . ?
C8 C9 C10 119.2(3) . . ?
C11 C9 C10 119.5(3) . . ?
C9 C10 P2 108.4(2) . . ?
C9 C10 H10A 110.0 . . ?
P2 C10 H10A 110.0 . . ?
C9 C10 H10B 110.0 . . ?
P2 C10 H10B 110.0 . . ?
H10A C10 H10B 108.4 . . ?
C9 C11 C5 117.8(3) . . ?
C9 C11 Pt1 121.2(2) . . ?
C5 C11 Pt1 121.1(2) . . ?
C15 C12 C13 110.2(3) . . ?
C15 C12 C14 108.9(3) . . ?
C13 C12 C14 108.3(3) . . ?
C15 C12 P3 110.9(2) . . ?
C13 C12 P3 112.3(2) . . ?
C14 C12 P3 106.1(2) . . ?
C12 C13 H13A 109.5 . . ?
C12 C13 H13B 109.5 . . ?
H13A C13 H13B 109.5 . . ?
C12 C13 H13C 109.5 . . ?
H13A C13 H13C 109.5 . . ?
H13B C13 H13C 109.5 . . ?
C12 C14 H14A 109.5 . . ?
C12 C14 H14B 109.5 . . ?
H14A C14 H14B 109.5 . . ?
C12 C14 H14C 109.5 . . ?
H14A C14 H14C 109.5 . . ?
H14B C14 H14C 109.5 . . ?
C12 C15 H15A 109.5 . . ?
C12 C15 H15B 109.5 . . ?
H15A C15 H15B 109.5 . . ?
C12 C15 H15C 109.5 . . ?
H15A C15 H15C 109.5 . . ?
H15B C15 H15C 109.5 . . ?
C18 C16 C17 109.8(3) . . ?
C18 C16 C19 109.4(3) . . ?
C17 C16 C19 108.2(3) . . ?
C18 C16 P3 113.4(2) . . ?
C17 C16 P3 109.3(2) . . ?
C19 C16 P3 106.4(2) . . ?
C16 C17 H17A 109.5 . . ?
C16 C17 H17B 109.5 . . ?
H17A C17 H17B 109.5 . . ?
C16 C17 H17C 109.5 . . ?
H17A C17 H17C 109.5 . . ?
H17B C17 H17C 109.5 . . ?
C16 C18 H18A 109.5 . . ?
C16 C18 H18B 109.5 . . ?
H18A C18 H18B 109.5 . . ?
C16 C18 H18C 109.5 . . ?
H18A C18 H18C 109.5 . . ?
H18B C18 H18C 109.5 . . ?
C16 C19 H19A 109.5 . . ?
C16 C19 H19B 109.5 . . ?
H19A C19 H19B 109.5 . . ?
C16 C19 H19C 109.5 . . ?
H19A C19 H19C 109.5 . . ?
H19B C19 H19C 109.5 . . ?
C21 C20 C23 110.6(3) . . ?
C21 C20 C22 108.2(3) . . ?
C23 C20 C22 108.3(3) . . ?
C21 C20 P2 109.9(2) . . ?
C23 C20 P2 112.7(2) . . ?
C22 C20 P2 107.0(2) . . ?
C20 C21 H21A 109.5 . . ?
C20 C21 H21B 109.5 . . ?
H21A C21 H21B 109.5 . . ?
C20 C21 H21C 109.5 . . ?
H21A C21 H21C 109.5 . . ?
H21B C21 H21C 109.5 . . ?
C20 C22 H22A 109.5 . . ?
C20 C22 H22B 109.5 . . ?
H22A C22 H22B 109.5 . . ?
C20 C22 H22C 109.5 . . ?
H22A C22 H22C 109.5 . . ?
H22B C22 H22C 109.5 . . ?
C20 C23 H23A 109.5 . . ?
C20 C23 H23B 109.5 . . ?
H23A C23 H23B 109.5 . . ?
C20 C23 H23C 109.5 . . ?
H23A C23 H23C 109.5 . . ?
H23B C23 H23C 109.5 . . ?
C26 C24 C27 108.8(3) . . ?
C26 C24 C25 108.3(3) . . ?
C27 C24 C25 109.3(3) . . ?
C26 C24 P2 105.8(2) . . ?
C27 C24 P2 111.0(2) . . ?
C25 C24 P2 113.5(2) . . ?
C24 C25 H25A 109.5 . . ?
C24 C25 H25B 109.5 . . ?
H25A C25 H25B 109.5 . . ?
C24 C25 H25C 109.5 . . ?
H25A C25 H25C 109.5 . . ?
H25B C25 H25C 109.5 . . ?
C24 C26 H26A 109.5 . . ?
C24 C26 H26B 109.5 . . ?
H26A C26 H26B 109.5 . . ?
C24 C26 H26C 109.5 . . ?
H26A C26 H26C 109.5 . . ?
H26B C26 H26C 109.5 . . ?
C24 C27 H27A 109.5 . . ?
C24 C27 H27B 109.5 . . ?
H27A C27 H27B 109.5 . . ?
C24 C27 H27C 109.5 . . ?
H27A C27 H27C 109.5 . . ?
H27B C27 H27C 109.5 . . ?
O29 C28 Pt1 125.5(2) . . ?
O29 C28 H28 109.8 . . ?
Pt1 C28 H28 124.6 . . ?
C28 O29 C30 121.0(3) . . ?
O29 C30 H30A 109.5 . . ?
O29 C30 H30B 109.5 . . ?
H30A C30 H30B 109.5 . . ?
O29 C30 H30C 109.5 . . ?
H30A C30 H30C 109.5 . . ?
H30B C30 H30C 109.5 . . ?
F32 C31 F34 109.0(5) . . ?
F32 C31 F33 107.8(4) . . ?
F34 C31 F33 107.4(4) . . ?
F32 C31 S35 110.9(3) . . ?
F34 C31 S35 110.4(3) . . ?
F33 C31 S35 111.1(4) . . ?
O38 S35 O36 114.83(19) . . ?
O38 S35 O37 114.85(17) . . ?
O36 S35 O37 114.62(16) . . ?
O38 S35 C31 103.8(2) . . ?
O36 S35 C31 102.61(19) . . ?
O37 S35 C31 104.0(2) . . ?
C40 O39 C43 108.7(3) . . ?
O39 C40 C41 106.5(3) . . ?
O39 C40 H40A 110.4 . . ?
C41 C40 H40A 110.4 . . ?
O39 C40 H40B 110.4 . . ?
C41 C40 H40B 110.4 . . ?
H40A C40 H40B 108.6 . . ?
C40 C41 C42 102.9(3) . . ?
C40 C41 H41A 111.2 . . ?
C42 C41 H41A 111.2 . . ?
C40 C41 H41B 111.2 . . ?
C42 C41 H41B 111.2 . . ?
H41A C41 H41B 109.1 . . ?
C41 C42 C43 101.0(4) . . ?
C41 C42 H42A 111.6 . . ?
C43 C42 H42A 111.6 . . ?
C41 C42 H42B 111.6 . . ?
C43 C42 H42B 111.6 . . ?
H42A C42 H42B 109.4 . . ?
O39 C43 C42 106.4(3) . . ?
O39 C43 H43A 110.5 . . ?
C42 C43 H43A 110.5 . . ?
O39 C43 H43B 110.5 . . ?
C42 C43 H43B 110.5 . . ?
H43A C43 H43B 108.6 . . ?

loop_
_geom_bond_atom_site_label_1
_geom_bond_atom_site_label_2
_geom_bond_distance
_geom_bond_site_symmetry_2
_geom_bond_publ_flag
Pt1 C28 1.986(3) . ?
Pt1 C11 2.081(3) . ?
Pt1 P3 2.3010(7) . ?
Pt1 P2 2.3029(8) . ?
P2 C10 1.832(3) . ?
P2 C20 1.873(3) . ?
P2 C24 1.877(3) . ?
P3 C4 1.827(3) . ?
P3 C12 1.875(3) . ?
P3 C16 1.881(3) . ?
C4 C5 1.513(4) . ?
C4 H4A 0.9900 . ?
C4 H4B 0.9900 . ?
C5 C6 1.396(4) . ?
C5 C11 1.414(4) . ?
C6 C7 1.381(4) . ?
C6 H6 0.9500 . ?
C7 C8 1.393(5) . ?
C7 H7 0.9500 . ?
C8 C9 1.391(4) . ?
C8 H8 0.9500 . ?
C9 C11 1.402(4) . ?
C9 C10 1.517(4) . ?
C10 H10A 0.9900 . ?
C10 H10B 0.9900 . ?
C12 C15 1.533(4) . ?
C12 C13 1.538(4) . ?
C12 C14 1.542(4) . ?
C13 H13A 0.9800 . ?
C13 H13B 0.9800 . ?
C13 H13C 0.9800 . ?
C14 H14A 0.9800 . ?
C14 H14B 0.9800 . ?
C14 H14C 0.9800 . ?
C15 H15A 0.9800 . ?
C15 H15B 0.9800 . ?
C15 H15C 0.9800 . ?
C16 C18 1.532(4) . ?
C16 C17 1.534(4) . ?
C16 C19 1.542(4) . ?
C17 H17A 0.9800 . ?
C17 H17B 0.9800 . ?
C17 H17C 0.9800 . ?
C18 H18A 0.9800 . ?
C18 H18B 0.9800 . ?
C18 H18C 0.9800 . ?
C19 H19A 0.9800 . ?
C19 H19B 0.9800 . ?
C19 H19C 0.9800 . ?
C20 C21 1.528(4) . ?
C20 C23 1.532(4) . ?
C20 C22 1.538(5) . ?
C21 H21A 0.9800 . ?
C21 H21B 0.9800 . ?
C21 H21C 0.9800 . ?
C22 H22A 0.9800 . ?
C22 H22B 0.9800 . ?
C22 H22C 0.9800 . ?
C23 H23A 0.9800 . ?
C23 H23B 0.9800 . ?
C23 H23C 0.9800 . ?
C24 C26 1.537(4) . ?
C24 C27 1.537(4) . ?
C24 C25 1.542(4) . ?
C25 H25A 0.9800 . ?
C25 H25B 0.9800 . ?
C25 H25C 0.9800 . ?
C26 H26A 0.9800 . ?
C26 H26B 0.9800 . ?
C26 H26C 0.9800 . ?
C27 H27A 0.9800 . ?
C27 H27B 0.9800 . ?
C27 H27C 0.9800 . ?
C28 O29 1.271(4) . ?
C28 H28 1.0161 . ?
O29 C30 1.469(4) . ?
C30 H30A 0.9800 . ?
C30 H30B 0.9800 . ?
C30 H30C 0.9800 . ?
C31 F32 1.322(5) . ?
C31 F34 1.328(5) . ?
C31 F33 1.334(6) . ?
C31 S35 1.799(5) . ?
S35 O38 1.430(3) . ?
S35 O36 1.437(3) . ?
S35 O37 1.442(3) . ?
O39 C40 1.424(4) . ?
O39 C43 1.433(5) . ?
C40 C41 1.475(5) . ?
C40 H40A 0.9900 . ?
C40 H40B 0.9900 . ?
C41 C42 1.508(6) . ?
C41 H41A 0.9900 . ?
C41 H41B 0.9900 . ?
C42 C43 1.508(6) . ?
C42 H42A 0.9900 . ?
C42 H42B 0.9900 . ?
C43 H43A 0.9900 . ?
C43 H43B 0.9900 . ?

loop_
_geom_torsion_atom_site_label_1
_geom_torsion_atom_site_label_2
_geom_torsion_atom_site_label_3
_geom_torsion_atom_site_label_4
_geom_torsion
_geom_torsion_site_symmetry_1
_geom_torsion_site_symmetry_2
_geom_torsion_site_symmetry_3
_geom_torsion_site_symmetry_4
_geom_torsion_publ_flag
C28 Pt1 P2 C10 -161.26(14) . . . . ?
C11 Pt1 P2 C10 19.01(13) . . . . ?
P3 Pt1 P2 C10 30.56(15) . . . . ?
C28 Pt1 P2 C20 85.52(15) . . . . ?
C11 Pt1 P2 C20 -94.21(14) . . . . ?
P3 Pt1 P2 C20 -82.66(15) . . . . ?
C28 Pt1 P2 C24 -46.98(15) . . . . ?
C11 Pt1 P2 C24 133.30(14) . . . . ?
P3 Pt1 P2 C24 144.85(13) . . . . ?
C28 Pt1 P3 C4 -163.03(14) . . . . ?
C11 Pt1 P3 C4 16.74(13) . . . . ?
P2 Pt1 P3 C4 5.20(15) . . . . ?
C28 Pt1 P3 C12 -49.37(15) . . . . ?
C11 Pt1 P3 C12 130.40(14) . . . . ?
P2 Pt1 P3 C12 118.87(14) . . . . ?
C28 Pt1 P3 C16 82.67(14) . . . . ?
C11 Pt1 P3 C16 -97.56(13) . . . . ?
P2 Pt1 P3 C16 -109.10(14) . . . . ?
C12 P3 C4 C5 -144.1(2) . . . . ?
C16 P3 C4 C5 95.2(2) . . . . ?
Pt1 P3 C4 C5 -23.7(2) . . . . ?
P3 C4 C5 C6 -162.9(2) . . . . ?
P3 C4 C5 C11 20.2(3) . . . . ?
C11 C5 C6 C7 2.5(4) . . . . ?
C4 C5 C6 C7 -174.3(3) . . . . ?
C5 C6 C7 C8 -1.3(5) . . . . ?
C6 C7 C8 C9 -0.5(5) . . . . ?
C7 C8 C9 C11 1.2(5) . . . . ?
C7 C8 C9 C10 -177.2(3) . . . . ?
C8 C9 C10 P2 -162.8(2) . . . . ?
C11 C9 C10 P2 18.8(3) . . . . ?
C20 P2 C10 C9 92.2(2) . . . . ?
C24 P2 C10 C9 -146.7(2) . . . . ?
Pt1 P2 C10 C9 -24.7(2) . . . . ?
C8 C9 C11 C5 -0.1(4) . . . . ?
C10 C9 C11 C5 178.3(3) . . . . ?
C8 C9 C11 Pt1 -179.8(2) . . . . ?
C10 C9 C11 Pt1 -1.4(4) . . . . ?
C6 C5 C11 C9 -1.7(4) . . . . ?
C4 C5 C11 C9 175.1(3) . . . . ?
C6 C5 C11 Pt1 178.0(2) . . . . ?
C4 C5 C11 Pt1 -5.2(4) . . . . ?
C28 Pt1 C11 C9 -173(100) . . . . ?
P3 Pt1 C11 C9 170.7(2) . . . . ?
P2 Pt1 C11 C9 -12.6(2) . . . . ?
C28 Pt1 C11 C5 7(8) . . . . ?
P3 Pt1 C11 C5 -9.0(2) . . . . ?
P2 Pt1 C11 C5 167.7(2) . . . . ?
C4 P3 C12 C15 -165.0(2) . . . . ?
C16 P3 C12 C15 -49.3(3) . . . . ?
Pt1 P3 C12 C15 82.3(2) . . . . ?
C4 P3 C12 C13 -41.3(3) . . . . ?
C16 P3 C12 C13 74.4(3) . . . . ?
Pt1 P3 C12 C13 -153.96(19) . . . . ?
C4 P3 C12 C14 76.9(2) . . . . ?
C16 P3 C12 C14 -167.4(2) . . . . ?
Pt1 P3 C12 C14 -35.8(2) . . . . ?
C4 P3 C16 C18 73.7(2) . . . . ?
C12 P3 C16 C18 -41.3(3) . . . . ?
Pt1 P3 C16 C18 -173.77(19) . . . . ?
C4 P3 C16 C17 -163.4(2) . . . . ?
C12 P3 C16 C17 81.7(2) . . . . ?
Pt1 P3 C16 C17 -50.8(2) . . . . ?
C4 P3 C16 C19 -46.7(2) . . . . ?
C12 P3 C16 C19 -161.6(2) . . . . ?
Pt1 P3 C16 C19 65.9(2) . . . . ?
C10 P2 C20 C21 -165.3(2) . . . . ?
C24 P2 C20 C21 79.7(3) . . . . ?
Pt1 P2 C20 C21 -53.7(3) . . . . ?
C10 P2 C20 C23 70.9(3) . . . . ?
C24 P2 C20 C23 -44.1(3) . . . . ?
Pt1 P2 C20 C23 -177.5(2) . . . . ?
C10 P2 C20 C22 -48.0(2) . . . . ?
C24 P2 C20 C22 -163.0(2) . . . . ?
Pt1 P2 C20 C22 63.6(2) . . . . ?
C10 P2 C24 C26 75.7(2) . . . . ?
C20 P2 C24 C26 -168.8(2) . . . . ?
Pt1 P2 C24 C26 -37.7(2) . . . . ?
C10 P2 C24 C27 -166.4(2) . . . . ?
C20 P2 C24 C27 -50.9(3) . . . . ?
Pt1 P2 C24 C27 80.2(2) . . . . ?
C10 P2 C24 C25 -42.9(3) . . . . ?
C20 P2 C24 C25 72.6(3) . . . . ?
Pt1 P2 C24 C25 -156.32(19) . . . . ?
C11 Pt1 C28 O29 -107(8) . . . . ?
P3 Pt1 C28 O29 -90.4(3) . . . . ?
P2 Pt1 C28 O29 93.0(2) . . . . ?
Pt1 C28 O29 C30 178.0(2) . . . . ?
F32 C31 S35 O38 -179.1(3) . . . . ?
F34 C31 S35 O38 59.9(4) . . . . ?
F33 C31 S35 O38 -59.2(4) . . . . ?
F32 C31 S35 O36 -59.3(4) . . . . ?
F34 C31 S35 O36 179.7(4) . . . . ?
F33 C31 S35 O36 60.6(3) . . . . ?
F32 C31 S35 O37 60.4(4) . . . . ?
F34 C31 S35 O37 -60.6(4) . . . . ?
F33 C31 S35 O37 -179.7(3) . . . . ?
C43 O39 C40 C41 -13.3(5) . . . . ?
O39 C40 C41 C42 32.2(4) . . . . ?
C40 C41 C42 C43 -37.3(5) . . . . ?
C40 O39 C43 C42 -11.1(5) . . . . ?
C41 C42 C43 O39 30.1(5) . . . . ?
